data_1554157
loop_
_publ_author_name
'Soller, Benedikt S.'
'Sun, Qian'
'Salzinger, Stephan'
'Jandl, Christian'
'P\"othig, Alexander'
'Rieger, Bernhard'

_publ_section_title
;
 Ligand Induced Steric Crowding in Rare Earth Metal-Mediated Group
 Transfer Polymerization of Vinylphosphonates: Does Enthalpy Matter?
;
_journal_issue 5
_journal_name_full Macromolecules
_journal_page_first 1582
_journal_paper_doi 10.1021/acs.macromol.5b01937
_journal_volume 49
_journal_year 2016
_chemical_compound_source 'see text'
_chemical_formula_moiety 'C27 H39 Y'
_chemical_formula_sum 'C27 H39 Y'
_chemical_formula_weight 452.49
_space_group_IT_number 148
_space_group_name_Hall '-R 3'
_space_group_name_H-M_alt 'R -3 :H'
_symmetry_cell_setting trigonal
_symmetry_Int_Tables_number 148
_symmetry_space_group_name_Hall '-R 3'
_symmetry_space_group_name_H-M 'R -3 :H'
_atom_sites_solution_hydrogens geom
_cell_angle_alpha 90
_cell_angle_beta 90
_cell_angle_gamma 120
_cell_formula_units_Z 6
_cell_length_a 15.5307(5)
_cell_length_b 15.5307(5)
_cell_length_c 16.5820(5)
_cell_measurement_reflns_used 9707
_cell_measurement_temperature 123
_cell_measurement_theta_max 25.3169
_cell_measurement_theta_min 2.6229
_cell_volume 3463.77(19)
_computing_cell_refinement 'SAINT (Bruker, 2012)'
_computing_data_collection 'APEX II Control Software (Bruker, 2013)'
_computing_data_reduction 'SAINT (Bruker, 2012)'
_computing_molecular_graphics 'PLATON (Spek, 2011)'
_computing_publication_material 'PLATON (Spek, 2011), enCIFer (Allen, 2004)'
_computing_structure_refinement 'SHELXL2013 (Sheldrick, 2013), SHELXLE (Huebschle, 2011)'
_computing_structure_solution 'SHELXS97 (Sheldrick, 1997)'
_diffrn_ambient_temperature 123
_diffrn_detector ' CCD plate '
_diffrn_detector_area_resol_mean 16
_diffrn_measured_fraction_theta_full 0.999
_diffrn_measured_fraction_theta_max 0.999
_diffrn_measurement_device ' \k-geometry diffractometer '
_diffrn_measurement_device_type ' Bruker APEX-II CCD '
_diffrn_measurement_method ' phi- and omega-rotation '
_diffrn_radiation_monochromator 'Montel mirror optics'
_diffrn_radiation_probe x-ray
_diffrn_radiation_source 'rotating anode FR591'
_diffrn_radiation_type MoK\a
_diffrn_radiation_wavelength 0.71073
_diffrn_reflns_av_R_equivalents 0.0657
_diffrn_reflns_av_sigmaI/netI 0.0145
_diffrn_reflns_limit_h_max 18
_diffrn_reflns_limit_h_min -18
_diffrn_reflns_limit_k_max 18
_diffrn_reflns_limit_k_min -18
_diffrn_reflns_limit_l_max 19
_diffrn_reflns_limit_l_min -19
_diffrn_reflns_number 52479
_diffrn_reflns_reduction_process
;
;
_diffrn_reflns_theta_full 25.24
_diffrn_reflns_theta_max 25.38
_diffrn_reflns_theta_min 1.95
_exptl_absorpt_coefficient_mu 2.535
_exptl_absorpt_correction_T_max 0.7297
_exptl_absorpt_correction_T_min 0.6173
_exptl_absorpt_correction_type multi-scan
_exptl_absorpt_process_details 'SADABS, Bruker, 2008b'
_exptl_crystal_colour yellow
_exptl_crystal_density_diffrn 1.302
_exptl_crystal_density_method 'Not Measured'
_exptl_crystal_description fragment
_exptl_crystal_F_000 1440
_exptl_crystal_size_max 0.310
_exptl_crystal_size_mid 0.277
_exptl_crystal_size_min 0.273
_refine_diff_density_max 0.325
_refine_diff_density_min -0.356
_refine_diff_density_rms 0.051
_refine_ls_extinction_method none
_refine_ls_goodness_of_fit_ref 1.137
_refine_ls_hydrogen_treatment constr
_refine_ls_matrix_type full
_refine_ls_number_parameters 90
_refine_ls_number_reflns 1424
_refine_ls_number_restraints 0
_refine_ls_restrained_S_all 1.137
_refine_ls_R_factor_all 0.0223
_refine_ls_R_factor_gt 0.0217
_refine_ls_shift/su_max 0.000
_refine_ls_shift/su_mean 0.000
_refine_ls_structure_factor_coef Fsqd
_refine_ls_weighting_details 'W=1/[\S^2^(FO^2^)+(0.0369P)^2^+4.2713P] WHERE P=(FO^2^+2FC^2^)/3'
_refine_ls_weighting_scheme calc
_refine_ls_wR_factor_gt 0.0628
_refine_ls_wR_factor_ref 0.0632
_reflns_number_gt 1386
_reflns_number_total 1424
_reflns_threshold_expression i>2\s(i)
_cod_data_source_file ma5b01937_si_002.cif
_cod_data_source_block (C5Me4H)3Y
_cod_original_cell_volume 3463.8(3)
_cod_original_sg_symbol_H-M 'R -3'
_cod_database_code 1554157

loop_
_symmetry_equiv_pos_site_id
_symmetry_equiv_pos_as_xyz
1 x,y,z
2 -y,x-y,z
3 -x+y,-x,z
4 -x,-y,-z
5 y,-x+y,-z
6 x-y,x,-z
7 1/3+x,2/3+y,2/3+z
8 1/3-y,2/3+x-y,2/3+z
9 1/3-x+y,2/3-x,2/3+z
10 1/3-x,2/3-y,2/3-z
11 1/3+y,2/3-x+y,2/3-z
12 1/3+x-y,2/3+x,2/3-z
13 2/3+x,1/3+y,1/3+z
14 2/3-y,1/3+x-y,1/3+z
15 2/3-x+y,1/3-x,1/3+z
16 2/3-x,1/3-y,1/3-z
17 2/3+y,1/3-x+y,1/3-z
18 2/3+x-y,1/3+x,1/3-z

loop_
_atom_site_aniso_label
_atom_site_aniso_U_11
_atom_site_aniso_U_22
_atom_site_aniso_U_33
_atom_site_aniso_U_23
_atom_site_aniso_U_13
_atom_site_aniso_U_12
Y1 0.0105(1) 0.0105(1) 0.0104(2) 0.0000 0.0000 0.0052(1)
C1 0.0158(9) 0.0132(10) 0.0191(9) -0.0001(8) -0.0005(7) 0.0089(9)
C2 0.0205(10) 0.0175(10) 0.0145(10) 0.0007(8) -0.0006(8) 0.0138(8)
C3 0.0183(10) 0.0203(11) 0.0162(10) -0.0027(8) -0.0032(8) 0.0140(9)
C4 0.0181(10) 0.0185(10) 0.0138(10) -0.0022(8) 0.0002(8) 0.0130(9)
C5 0.0218(10) 0.0160(10) 0.0142(10) -0.0019(7) -0.0014(8) 0.0129(9)
C6 0.0298(12) 0.0301(12) 0.0145(10) 0.0045(9) 0.0004(9) 0.0170(10)
C7 0.0200(11) 0.0273(12) 0.0219(11) -0.0046(9) -0.0064(9) 0.0140(10)
C8 0.0196(10) 0.0248(12) 0.0232(11) -0.0027(9) 0.0037(8) 0.0125(10)
C9 0.0280(12) 0.0246(11) 0.0168(10) -0.0055(9) -0.0026(9) 0.0126(10)

loop_
_atom_site_label
_atom_site_type_symbol
_atom_site_thermal_displace_type
_atom_site_fract_x
_atom_site_fract_y
_atom_site_fract_z
_atom_site_occupancy
_atom_site_U_iso_or_equiv
_atom_site_calc_flag
_atom_site_refinement_flags
Y1 Y Uani 0.00000 0.00000 0.25129(2) 1.000 0.0104(1) d STP
C1 C Uani -0.00555(18) -0.17237(15) 0.25070(14) 1.000 0.0153(5) d .
C2 C Uani 0.05088(15) -0.12439(14) 0.32014(12) 1.000 0.0156(6) d .
C3 C Uani 0.14541(15) -0.04848(15) 0.29413(13) 1.000 0.0163(6) d .
C4 C Uani 0.14619(15) -0.04800(15) 0.20841(12) 1.000 0.0151(6) d .
C5 C Uani 0.05140(16) -0.12373(15) 0.18136(12) 1.000 0.0158(6) d .
C6 C Uani 0.02324(17) -0.15649(17) 0.40723(12) 1.000 0.0239(7) d .
C7 C Uani 0.23440(16) 0.00786(18) 0.34789(13) 1.000 0.0221(7) d .
C8 C Uani 0.23597(16) 0.00965(17) 0.15593(13) 1.000 0.0219(6) d .
C9 C Uani 0.02399(17) -0.15400(17) 0.09428(12) 1.000 0.0234(6) d .
H1 H Uiso -0.06780 -0.23870 0.25050 1.000 0.0180 c RU
H6A H Uiso -0.03850 -0.22080 0.40890 1.000 0.0360 c RU
H6B H Uiso 0.01360 -0.10680 0.43600 1.000 0.0360 c RU
H6C H Uiso 0.07670 -0.16260 0.43310 1.000 0.0360 c RU
H7A H Uiso 0.26670 -0.03180 0.35680 1.000 0.0330 c RU
H7B H Uiso 0.21300 0.02110 0.39980 1.000 0.0330 c RU
H7C H Uiso 0.28150 0.07100 0.32220 1.000 0.0330 c RU
H8A H Uiso 0.21470 0.00920 0.10020 1.000 0.0330 c RU
H8B H Uiso 0.27790 -0.02100 0.15810 1.000 0.0330 c RU
H8C H Uiso 0.27390 0.07840 0.17520 1.000 0.0330 c RU
H9A H Uiso 0.03300 -0.09650 0.06290 1.000 0.0350 c RU
H9B H Uiso -0.04560 -0.20710 0.09110 1.000 0.0350 c RU
H9C H Uiso 0.06680 -0.17800 0.07240 1.000 0.0350 c RU

loop_
_atom_type_symbol
_atom_type_description
_atom_type_scat_dispersion_real
_atom_type_scat_dispersion_imag
_atom_type_scat_source
C C 0.0033 0.0016 ' International Tables Vol C Tables 4.2.6.8 and 6.1.1.4'
H H 0.0000 0.0000 ' International Tables Vol C Tables 4.2.6.8 and 6.1.1.4'
Y Y -2.7962 3.5667 ' International Tables Vol C Tables 4.2.6.8 and 6.1.1.4'

loop_
_geom_angle_atom_site_label_1
_geom_angle_atom_site_label_2
_geom_angle_atom_site_label_3
_geom_angle
_geom_angle_site_symmetry_1
_geom_angle_site_symmetry_3
_geom_angle_publ_flag
C1 Y1 C2 30.81(7) . . yes
C1 Y1 C3 49.47(7) . . yes
C1 Y1 C4 49.49(7) . . yes
C1 Y1 C5 30.87(7) . . yes
C1 Y1 C1 119.99(9) . 2_555 yes
C1 Y1 C2 132.39(8) . 2_555 yes
C1 Y1 C3 161.13(8) . 2_555 yes
C1 Y1 C4 160.92(7) . 2_555 yes
C1 Y1 C5 132.13(8) . 2_555 yes
C1 Y1 C1 120.00(8) . 3_555 yes
C1 Y1 C2 100.93(8) . 3_555 yes
C1 Y1 C3 72.93(8) . 3_555 yes
C1 Y1 C4 72.65(8) . 3_555 yes
C1 Y1 C5 100.52(8) . 3_555 yes
C2 Y1 C3 29.77(7) . . yes
C2 Y1 C4 49.36(6) . . yes
C2 Y1 C5 50.79(6) . . yes
C1 Y1 C2 100.92(8) 2_555 . yes
C2 Y1 C2 103.18(7) . 2_555 yes
C2 Y1 C3 130.39(7) . 2_555 yes
C2 Y1 C4 149.87(7) . 2_555 yes
C2 Y1 C5 126.47(8) . 2_555 yes
C1 Y1 C2 132.38(7) 3_555 . yes
C2 Y1 C2 103.18(7) . 3_555 yes
C2 Y1 C3 84.07(8) . 3_555 yes
C2 Y1 C4 96.28(7) . 3_555 yes
C2 Y1 C5 126.12(7) . 3_555 yes
C3 Y1 C4 29.31(6) . . yes
C3 Y1 C5 49.46(7) . . yes
C1 Y1 C3 72.92(7) 2_555 . yes
C2 Y1 C3 84.07(7) 2_555 . yes
C3 Y1 C3 113.82(7) . 2_555 yes
C3 Y1 C4 122.31(7) . 2_555 yes
C3 Y1 C5 96.70(7) . 2_555 yes
C1 Y1 C3 161.13(7) 3_555 . yes
C2 Y1 C3 130.40(7) 3_555 . yes
C3 Y1 C3 113.82(7) . 3_555 yes
C3 Y1 C4 121.98(7) . 3_555 yes
C3 Y1 C5 149.45(7) . 3_555 yes
C4 Y1 C5 29.86(7) . . yes
C1 Y1 C4 72.64(7) 2_555 . yes
C2 Y1 C4 96.29(7) 2_555 . yes
C3 Y1 C4 121.98(7) 2_555 . yes
C4 Y1 C4 113.84(7) . 2_555 yes
C4 Y1 C5 84.00(7) . 2_555 yes
C1 Y1 C4 160.92(7) 3_555 . yes
C2 Y1 C4 149.88(6) 3_555 . yes
C3 Y1 C4 122.31(7) 3_555 . yes
C4 Y1 C4 113.84(7) . 3_555 yes
C4 Y1 C5 130.09(7) . 3_555 yes
C1 Y1 C5 100.52(8) 2_555 . yes
C2 Y1 C5 126.13(8) 2_555 . yes
C3 Y1 C5 149.46(7) 2_555 . yes
C4 Y1 C5 130.10(7) 2_555 . yes
C5 Y1 C5 102.71(7) . 2_555 yes
C1 Y1 C5 132.14(7) 3_555 . yes
C2 Y1 C5 126.47(7) 3_555 . yes
C3 Y1 C5 96.71(7) 3_555 . yes
C4 Y1 C5 84.01(8) 3_555 . yes
C5 Y1 C5 102.72(7) . 3_555 yes
C1 Y1 C2 30.82(7) 2_555 2_555 yes
C1 Y1 C3 49.48(8) 2_555 2_555 yes
C1 Y1 C4 49.49(8) 2_555 2_555 yes
C1 Y1 C5 30.87(7) 2_555 2_555 yes
C1 Y1 C1 120.00(8) 2_555 3_555 yes
C1 Y1 C2 132.39(7) 2_555 3_555 yes
C1 Y1 C3 161.13(7) 2_555 3_555 yes
C1 Y1 C4 160.92(7) 2_555 3_555 yes
C1 Y1 C5 132.14(7) 2_555 3_555 yes
C2 Y1 C3 29.76(8) 2_555 2_555 yes
C2 Y1 C4 49.35(7) 2_555 2_555 yes
C2 Y1 C5 50.79(6) 2_555 2_555 yes
C1 Y1 C2 100.92(8) 3_555 2_555 yes
C2 Y1 C2 103.17(7) 2_555 3_555 yes
C2 Y1 C3 130.39(7) 2_555 3_555 yes
C2 Y1 C4 149.86(8) 2_555 3_555 yes
C2 Y1 C5 126.47(8) 2_555 3_555 yes
C3 Y1 C4 29.31(6) 2_555 2_555 yes
C3 Y1 C5 49.47(7) 2_555 2_555 yes
C1 Y1 C3 72.93(8) 3_555 2_555 yes
C2 Y1 C3 84.06(7) 3_555 2_555 yes
C3 Y1 C3 113.82(8) 2_555 3_555 yes
C3 Y1 C4 122.31(8) 2_555 3_555 yes
C3 Y1 C5 96.71(7) 2_555 3_555 yes
C4 Y1 C5 29.86(8) 2_555 2_555 yes
C1 Y1 C4 72.65(8) 3_555 2_555 yes
C2 Y1 C4 96.28(7) 3_555 2_555 yes
C3 Y1 C4 121.97(8) 3_555 2_555 yes
C4 Y1 C4 113.83(8) 2_555 3_555 yes
C4 Y1 C5 84.01(7) 2_555 3_555 yes
C1 Y1 C5 100.53(8) 3_555 2_555 yes
C2 Y1 C5 126.12(8) 3_555 2_555 yes
C3 Y1 C5 149.46(8) 3_555 2_555 yes
C4 Y1 C5 130.10(7) 3_555 2_555 yes
C5 Y1 C5 102.72(7) 2_555 3_555 yes
C1 Y1 C2 30.81(7) 3_555 3_555 yes
C1 Y1 C3 49.47(8) 3_555 3_555 yes
C1 Y1 C4 49.49(8) 3_555 3_555 yes
C1 Y1 C5 30.87(7) 3_555 3_555 yes
C2 Y1 C3 29.77(7) 3_555 3_555 yes
C2 Y1 C4 49.36(7) 3_555 3_555 yes
C2 Y1 C5 50.79(7) 3_555 3_555 yes
C3 Y1 C4 29.31(6) 3_555 3_555 yes
C3 Y1 C5 49.46(7) 3_555 3_555 yes
C4 Y1 C5 29.85(7) 3_555 3_555 yes
Y1 C1 C2 76.38(12) . . yes
Y1 C1 C5 76.51(13) . . yes
C2 C1 C5 108.8(2) . . no
Y1 C2 C1 72.81(13) . . yes
Y1 C2 C3 80.01(13) . . yes
Y1 C2 C6 120.33(16) . . yes
C1 C2 C3 107.62(19) . . no
C1 C2 C6 127.1(2) . . no
C3 C2 C6 124.7(2) . . no
Y1 C3 C2 70.22(14) . . yes
Y1 C3 C4 75.60(14) . . yes
Y1 C3 C7 128.53(15) . . yes
C2 C3 C4 108.17(19) . . no
C2 C3 C7 124.98(19) . . no
C4 C3 C7 125.9(2) . . no
Y1 C4 C3 75.09(14) . . yes
Y1 C4 C5 70.11(14) . . yes
Y1 C4 C8 128.36(15) . . yes
C3 C4 C5 107.98(19) . . no
C3 C4 C8 125.8(2) . . no
C5 C4 C8 125.40(18) . . no
Y1 C5 C1 72.62(14) . . yes
Y1 C5 C4 80.04(13) . . yes
Y1 C5 C9 119.78(17) . . yes
C1 C5 C4 107.30(18) . . no
C1 C5 C9 127.3(2) . . no
C4 C5 C9 124.9(2) . . no
Y1 C1 H1 125.00 . . no
C2 C1 H1 125.00 . . no
C5 C1 H1 125.00 . . no
C2 C6 H6A 109.00 . . no
C2 C6 H6B 110.00 . . no
C2 C6 H6C 110.00 . . no
H6A C6 H6B 109.00 . . no
H6A C6 H6C 109.00 . . no
H6B C6 H6C 109.00 . . no
C3 C7 H7A 109.00 . . no
C3 C7 H7B 109.00 . . no
C3 C7 H7C 109.00 . . no
H7A C7 H7B 109.00 . . no
H7A C7 H7C 109.00 . . no
H7B C7 H7C 109.00 . . no
C4 C8 H8A 109.00 . . no
C4 C8 H8B 109.00 . . no
C4 C8 H8C 110.00 . . no
H8A C8 H8B 110.00 . . no
H8A C8 H8C 109.00 . . no
H8B C8 H8C 109.00 . . no
C5 C9 H9A 109.00 . . no
C5 C9 H9B 109.00 . . no
C5 C9 H9C 109.00 . . no
H9A C9 H9B 109.00 . . no
H9A C9 H9C 110.00 . . no
H9B C9 H9C 109.00 . . no

loop_
_geom_bond_atom_site_label_1
_geom_bond_atom_site_label_2
_geom_bond_distance
_geom_bond_site_symmetry_2
_geom_bond_publ_flag
Y1 C1 2.635(2) . yes
Y1 C2 2.681(2) . yes
Y1 C3 2.806(3) . yes
Y1 C4 2.812(3) . yes
Y1 C5 2.685(2) . yes
Y1 C1 2.635(3) 2_555 yes
Y1 C2 2.681(3) 2_555 yes
Y1 C3 2.806(3) 2_555 yes
Y1 C4 2.812(3) 2_555 yes
Y1 C5 2.685(3) 2_555 yes
Y1 C1 2.635(3) 3_555 yes
Y1 C2 2.681(3) 3_555 yes
Y1 C3 2.806(3) 3_555 yes
Y1 C4 2.812(3) 3_555 yes
Y1 C5 2.685(3) 3_555 yes
C1 C2 1.413(3) . no
C1 C5 1.417(3) . no
C2 C3 1.414(3) . no
C2 C6 1.518(3) . no
C3 C4 1.421(3) . no
C3 C7 1.504(3) . no
C4 C5 1.421(3) . no
C4 C8 1.502(3) . no
C5 C9 1.512(3) . no
C1 H1 1.0000 . no
C6 H6A 0.9800 . no
C6 H6B 0.9800 . no
C6 H6C 0.9800 . no
C7 H7A 0.9800 . no
C7 H7B 0.9800 . no
C7 H7C 0.9800 . no
C8 H8A 0.9800 . no
C8 H8B 0.9800 . no
C8 H8C 0.9800 . no
C9 H9A 0.9800 . no
C9 H9B 0.9800 . no
C9 H9C 0.9800 . no

loop_
_geom_torsion_atom_site_label_1
_geom_torsion_atom_site_label_2
_geom_torsion_atom_site_label_3
_geom_torsion_atom_site_label_4
_geom_torsion
_geom_torsion_site_symmetry_1
_geom_torsion_publ_flag
C2 Y1 C1 C5 -113.6(2) . no
C3 Y1 C1 C2 37.24(13) . no
C3 Y1 C1 C5 -76.33(16) . no
C4 Y1 C1 C2 76.13(15) . no
C4 Y1 C1 C5 -37.44(13) . no
C5 Y1 C1 C2 113.6(2) . no
C1 Y1 C1 C2 57.26(16) 2_555 no
C1 Y1 C1 C5 -56.31(16) 2_555 no
C2 Y1 C1 C2 21.92(19) 2_555 no
C2 Y1 C1 C5 -91.65(16) 2_555 no
C5 Y1 C1 C2 92.75(15) 2_555 no
C5 Y1 C1 C5 -20.82(19) 2_555 no
C1 Y1 C1 C2 -123.47(14) 3_555 no
C1 Y1 C1 C5 122.96(15) 3_555 no
C2 Y1 C1 C2 -97.45(15) 3_555 no
C2 Y1 C1 C5 148.98(14) 3_555 no
C3 Y1 C1 C2 -107.68(15) 3_555 no
C3 Y1 C1 C5 138.75(16) 3_555 no
C4 Y1 C1 C2 -138.40(15) 3_555 no
C4 Y1 C1 C5 108.03(15) 3_555 no
C5 Y1 C1 C2 -149.21(14) 3_555 no
C5 Y1 C1 C5 97.22(15) 3_555 no
C1 Y1 C2 C3 112.10(19) . no
C1 Y1 C2 C6 -123.4(2) . no
C3 Y1 C2 C1 -112.10(19) . no
C3 Y1 C2 C6 124.5(2) . no
C4 Y1 C2 C1 -76.58(15) . no
C4 Y1 C2 C3 35.53(12) . no
C4 Y1 C2 C6 160.0(2) . no
C5 Y1 C2 C1 -37.37(14) . no
C5 Y1 C2 C3 74.74(13) . no
C5 Y1 C2 C6 -160.8(2) . no
C1 Y1 C2 C1 -132.10(15) 2_555 no
C1 Y1 C2 C3 -20.00(13) 2_555 no
C1 Y1 C2 C6 104.50(17) 2_555 no
C2 Y1 C2 C1 -163.55(14) 2_555 no
C2 Y1 C2 C3 -51.45(13) 2_555 no
C2 Y1 C2 C6 73.06(17) 2_555 no
C3 Y1 C2 C1 -177.30(14) 2_555 no
C3 Y1 C2 C3 -65.19(15) 2_555 no
C3 Y1 C2 C6 59.3(2) 2_555 no
C4 Y1 C2 C1 -141.87(15) 2_555 no
C4 Y1 C2 C3 -29.77(19) 2_555 no
C4 Y1 C2 C6 94.7(2) 2_555 no
C5 Y1 C2 C1 -112.91(15) 2_555 no
C5 Y1 C2 C3 -0.80(15) 2_555 no
C5 Y1 C2 C6 123.70(16) 2_555 no
C1 Y1 C2 C1 77.95(17) 3_555 no
C1 Y1 C2 C3 -169.94(12) 3_555 no
C1 Y1 C2 C6 -45.4(2) 3_555 no
C2 Y1 C2 C1 89.28(15) 3_555 no
C2 Y1 C2 C3 -158.62(12) 3_555 no
C2 Y1 C2 C6 -34.12(17) 3_555 no
C3 Y1 C2 C1 66.31(15) 3_555 no
C3 Y1 C2 C3 178.41(13) 3_555 no
C3 Y1 C2 C6 -57.09(17) 3_555 no
C4 Y1 C2 C1 39.61(15) 3_555 no
C4 Y1 C2 C3 151.71(12) 3_555 no
C4 Y1 C2 C6 -83.78(17) 3_555 no
C5 Y1 C2 C1 38.54(17) 3_555 no
C5 Y1 C2 C3 150.64(12) 3_555 no
C5 Y1 C2 C6 -84.86(17) 3_555 no
C1 Y1 C3 C2 -38.64(12) . no
C1 Y1 C3 C4 77.12(13) . no
C1 Y1 C3 C7 -158.1(2) . no
C2 Y1 C3 C4 115.76(17) . no
C2 Y1 C3 C7 -119.5(2) . no
C4 Y1 C3 C2 -115.76(17) . no
C4 Y1 C3 C7 124.8(2) . no
C5 Y1 C3 C2 -79.63(13) . no
C5 Y1 C3 C4 36.12(12) . no
C5 Y1 C3 C7 160.9(2) . no
C1 Y1 C3 C2 159.43(13) 2_555 no
C1 Y1 C3 C4 -84.81(13) 2_555 no
C1 Y1 C3 C7 39.94(18) 2_555 no
C2 Y1 C3 C2 130.05(13) 2_555 no
C2 Y1 C3 C4 -114.20(12) 2_555 no
C2 Y1 C3 C7 10.55(18) 2_555 no
C3 Y1 C3 C2 130.91(12) 2_555 no
C3 Y1 C3 C4 -113.33(12) 2_555 no
C3 Y1 C3 C7 11.4(2) 2_555 no
C4 Y1 C3 C2 162.85(11) 2_555 no
C4 Y1 C3 C4 -81.39(13) 2_555 no
C4 Y1 C3 C7 43.4(2) 2_555 no
C5 Y1 C3 C2 179.35(12) 2_555 no
C5 Y1 C3 C4 -64.90(12) 2_555 no
C5 Y1 C3 C7 59.86(19) 2_555 no
C2 Y1 C3 C2 27.78(15) 3_555 no
C2 Y1 C3 C4 143.54(12) 3_555 no
C2 Y1 C3 C7 -91.71(19) 3_555 no
C3 Y1 C3 C2 -1.73(14) 3_555 no
C3 Y1 C3 C4 114.02(12) 3_555 no
C3 Y1 C3 C7 -121.23(18) 3_555 no
C4 Y1 C3 C2 -33.73(14) 3_555 no
C4 Y1 C3 C4 82.03(13) 3_555 no
C4 Y1 C3 C7 -153.23(17) 3_555 no
C5 Y1 C3 C2 -51.20(19) 3_555 no
C5 Y1 C3 C4 64.56(18) 3_555 no
C5 Y1 C3 C7 -170.69(16) 3_555 no
C1 Y1 C4 C3 -77.05(13) . no
C1 Y1 C4 C5 38.80(12) . no
C1 Y1 C4 C8 158.8(2) . no
C2 Y1 C4 C3 -36.11(11) . no
C2 Y1 C4 C5 79.75(13) . no
C2 Y1 C4 C8 -160.3(2) . no
C3 Y1 C4 C5 115.85(17) . no
C3 Y1 C4 C8 -124.2(2) . no
C5 Y1 C4 C3 -115.85(17) . no
C5 Y1 C4 C8 120.0(2) . no
C1 Y1 C4 C3 85.89(13) 2_555 no
C1 Y1 C4 C5 -158.26(13) 2_555 no
C1 Y1 C4 C8 -38.31(18) 2_555 no
C2 Y1 C4 C3 65.89(12) 2_555 no
C2 Y1 C4 C5 -178.26(12) 2_555 no
C2 Y1 C4 C8 -58.31(18) 2_555 no
C3 Y1 C4 C3 81.99(13) 2_555 no
C3 Y1 C4 C5 -162.16(11) 2_555 no
C3 Y1 C4 C8 -42.2(2) 2_555 no
C4 Y1 C4 C3 113.99(12) 2_555 no
C4 Y1 C4 C5 -130.15(12) 2_555 no
C4 Y1 C4 C8 -10.2(2) 2_555 no
C5 Y1 C4 C3 115.27(12) 2_555 no
C5 Y1 C4 C5 -128.88(12) 2_555 no
C5 Y1 C4 C8 -8.93(18) 2_555 no
C2 Y1 C4 C3 -64.41(18) 3_555 no
C2 Y1 C4 C5 51.45(18) 3_555 no
C2 Y1 C4 C8 171.40(16) 3_555 no
C3 Y1 C4 C3 -81.36(13) 3_555 no
C3 Y1 C4 C5 34.50(14) 3_555 no
C3 Y1 C4 C8 154.45(17) 3_555 no
C4 Y1 C4 C3 -113.31(12) 3_555 no
C4 Y1 C4 C5 2.55(13) 3_555 no
C4 Y1 C4 C8 122.50(17) 3_555 no
C5 Y1 C4 C3 -143.13(12) 3_555 no
C5 Y1 C4 C5 -27.28(15) 3_555 no
C5 Y1 C4 C8 92.67(19) 3_555 no
C1 Y1 C5 C4 -111.79(19) . no
C1 Y1 C5 C9 123.5(3) . no
C2 Y1 C5 C1 37.29(14) . no
C2 Y1 C5 C4 -74.50(13) . no
C2 Y1 C5 C9 160.8(2) . no
C3 Y1 C5 C1 76.36(15) . no
C3 Y1 C5 C4 -35.43(11) . no
C3 Y1 C5 C9 -160.1(2) . no
C4 Y1 C5 C1 111.79(19) . no
C4 Y1 C5 C9 -124.7(2) . no
C1 Y1 C5 C1 132.87(15) 2_555 no
C1 Y1 C5 C4 21.08(13) 2_555 no
C1 Y1 C5 C9 -103.63(17) 2_555 no
C2 Y1 C5 C1 113.93(15) 2_555 no
C2 Y1 C5 C4 2.14(15) 2_555 no
C2 Y1 C5 C9 -122.57(17) 2_555 no
C3 Y1 C5 C1 142.55(16) 2_555 no
C3 Y1 C5 C4 30.75(19) 2_555 no
C3 Y1 C5 C9 -94.0(2) 2_555 no
C4 Y1 C5 C1 177.85(14) 2_555 no
C4 Y1 C5 C4 66.06(15) 2_555 no
C4 Y1 C5 C9 -58.7(2) 2_555 no
C5 Y1 C5 C1 164.32(15) 2_555 no
C5 Y1 C5 C4 52.53(13) 2_555 no
C5 Y1 C5 C9 -72.18(18) 2_555 no
C1 Y1 C5 C1 -78.50(17) 3_555 no
C1 Y1 C5 C4 169.71(11) 3_555 no
C1 Y1 C5 C9 45.0(2) 3_555 no
C2 Y1 C5 C1 -38.99(17) 3_555 no
C2 Y1 C5 C4 -150.79(12) 3_555 no
C2 Y1 C5 C9 84.51(18) 3_555 no
C3 Y1 C5 C1 -39.39(15) 3_555 no
C3 Y1 C5 C4 -151.19(12) 3_555 no
C3 Y1 C5 C9 84.11(17) 3_555 no
C4 Y1 C5 C1 -65.87(15) 3_555 no
C4 Y1 C5 C4 -177.66(12) 3_555 no
C4 Y1 C5 C9 57.64(17) 3_555 no
C5 Y1 C5 C1 -89.28(15) 3_555 no
C5 Y1 C5 C4 158.93(12) 3_555 no
C5 Y1 C5 C9 34.23(18) 3_555 no
Y1 C1 C2 C3 -73.22(17) . no
Y1 C1 C2 C6 115.4(2) . no
C5 C1 C2 Y1 70.35(18) . no
C5 C1 C2 C3 -2.9(3) . no
C5 C1 C2 C6 -174.3(2) . no
Y1 C1 C5 C4 73.31(17) . no
Y1 C1 C5 C9 -114.6(3) . no
C2 C1 C5 Y1 -70.26(18) . no
C2 C1 C5 C4 3.0(3) . no
C2 C1 C5 C9 175.2(2) . no
Y1 C2 C3 C4 -66.66(17) . no
Y1 C2 C3 C7 123.8(2) . no
C1 C2 C3 Y1 68.23(17) . no
C1 C2 C3 C4 1.6(3) . no
C1 C2 C3 C7 -168.0(2) . no
C6 C2 C3 Y1 -120.1(2) . no
C6 C2 C3 C4 173.2(2) . no
C6 C2 C3 C7 3.7(4) . no
Y1 C3 C4 C5 -62.83(17) . no
Y1 C3 C4 C8 126.9(2) . no
C2 C3 C4 Y1 63.13(17) . no
C2 C3 C4 C5 0.3(3) . no
C2 C3 C4 C8 -170.0(2) . no
C7 C3 C4 Y1 -127.5(2) . no
C7 C3 C4 C5 169.7(2) . no
C7 C3 C4 C8 -0.6(4) . no
Y1 C4 C5 C1 -68.14(17) . no
Y1 C4 C5 C9 119.5(2) . no
C3 C4 C5 Y1 66.10(17) . no
C3 C4 C5 C1 -2.0(3) . no
C3 C4 C5 C9 -174.4(2) . no
C8 C4 C5 Y1 -123.5(2) . no
C8 C4 C5 C1 168.3(2) . no
C8 C4 C5 C9 -4.0(4) . no
